data_4305829
loop_
_publ_author_name
'Sucharita Basak'
'Kajal Krishna Rajak'

_publ_section_title
;
Synthesis, Structure, and Spectroscopic Properties of Chiral Oxorhenium(V)
Complexes Incorporating Polydentate Ligands Derived froml-Amino Acids: A
Density Functional Theory/Time-Dependent Density Functional Theory
Investigation
;
_journal_name_full 'Inorganic Chemistry'
_journal_page_first 8813
_journal_page_last 8822
_journal_paper_doi 10.1021/ic800764n
_journal_volume 47
_journal_year 2008
_chemical_formula_sum 'C11 H15 Cl2 N2 O3 Re'
_chemical_formula_weight 480.35
_chemical_name_systematic
; 
 ? 
;
_space_group_IT_number 4
_symmetry_cell_setting monoclinic
_symmetry_space_group_name_Hall 'P 2yb'
_symmetry_space_group_name_H-M 'P 1 21 1'
_atom_sites_solution_hydrogens geom
_atom_sites_solution_primary direct
_atom_sites_solution_secondary difmap
_audit_creation_method SHELXL-97
_cell_angle_alpha 90.00
_cell_angle_beta 107.85(3)
_cell_angle_gamma 90.00
_cell_formula_units_Z 2
_cell_length_a 6.7537(14)
_cell_length_b 10.797(2)
_cell_length_c 10.748(2)
_cell_measurement_temperature 293(2)
_cell_measurement_theta_max 26.01
_cell_measurement_theta_min 1.99
_cell_volume 746.0(3)
_computing_structure_refinement 'SHELXL-97 (Sheldrick, 1997)'
_computing_structure_solution 'SHELXS-97 (Sheldrick, 1990)'
_diffrn_ambient_temperature 293(2)
_diffrn_measured_fraction_theta_full 0.920
_diffrn_measured_fraction_theta_max 0.920
_diffrn_radiation_monochromator graphite
_diffrn_radiation_source 'fine-focus sealed tube'
_diffrn_radiation_type MoK\a
_diffrn_radiation_wavelength 0.71073
_diffrn_reflns_av_R_equivalents 0.0183
_diffrn_reflns_av_sigmaI/netI 0.0318
_diffrn_reflns_limit_h_max 8
_diffrn_reflns_limit_h_min -8
_diffrn_reflns_limit_k_max 10
_diffrn_reflns_limit_k_min -13
_diffrn_reflns_limit_l_max 13
_diffrn_reflns_limit_l_min -13
_diffrn_reflns_number 3827
_diffrn_reflns_theta_full 26.01
_diffrn_reflns_theta_max 26.01
_diffrn_reflns_theta_min 1.99
_exptl_absorpt_coefficient_mu 8.506
_exptl_absorpt_correction_T_max 0.1438
_exptl_absorpt_correction_T_min 0.1224
_exptl_absorpt_correction_type multi-scan
_exptl_absorpt_process_details (SADABS,Sheldrik-1997)
_exptl_crystal_colour skyblue
_exptl_crystal_density_diffrn 2.138
_exptl_crystal_density_method 'not measured'
_exptl_crystal_description Needle
_exptl_crystal_F_000 456
_exptl_crystal_size_max 0.30
_exptl_crystal_size_mid 0.25
_exptl_crystal_size_min 0.25
_refine_diff_density_max 1.811
_refine_diff_density_min -1.540
_refine_diff_density_rms 0.128
_refine_ls_abs_structure_details 'Flack H D (1983), Acta Cryst. A39, 876-881'
_refine_ls_abs_structure_Flack 0.008(18)
_refine_ls_extinction_method none
_refine_ls_goodness_of_fit_ref 1.054
_refine_ls_hydrogen_treatment mixed
_refine_ls_matrix_type full
_refine_ls_number_parameters 176
_refine_ls_number_reflns 1836
_refine_ls_number_restraints 1
_refine_ls_restrained_S_all 1.054
_refine_ls_R_factor_all 0.0288
_refine_ls_R_factor_gt 0.0283
_refine_ls_shift/su_max 0.000
_refine_ls_shift/su_mean 0.000
_refine_ls_structure_factor_coef Fsqd
_refine_ls_weighting_details 'calc w=1/[\s^2^(Fo^2^)+(0.0427P)^2^+1.1819P] where P=(Fo^2^+2Fc^2^)/3'
_refine_ls_weighting_scheme calc
_refine_ls_wR_factor_gt 0.0723
_refine_ls_wR_factor_ref 0.0727
_reflns_number_gt 1802
_reflns_number_total 1836
_reflns_threshold_expression >2sigma(I)
_cod_data_source_file ic800764n_si_001_1.cif
_cod_data_source_block '[ReVO(LA1)Cl2][ic-2008-00764n]'
_cod_original_cell_volume 746.0(2)
_cod_database_code 4305829

loop_
_symmetry_equiv_pos_as_xyz
'x, y, z'
'-x, y+1/2, -z'

loop_
_atom_site_label
_atom_site_type_symbol
_atom_site_fract_x
_atom_site_fract_y
_atom_site_fract_z
_atom_site_U_iso_or_equiv
_atom_site_adp_type
_atom_site_occupancy
_atom_site_symmetry_multiplicity
_atom_site_calc_flag
_atom_site_refinement_flags
_atom_site_disorder_assembly
_atom_site_disorder_group
C1 C -0.2995(15) -0.2843(8) -0.9390(8) 0.038(2) Uani 1 1 d . . .
C2 C -0.4923(16) -0.2128(8) -1.0171(8) 0.0380(19) Uani 1 1 d . . .
C3 C -0.7094(14) -0.1739(9) -0.8711(10) 0.045(2) Uani 1 1 d . . .
H3A H -0.7887 -0.1057 -0.8517 0.054 Uiso 1 1 calc R . .
H3B H -0.8045 -0.2256 -0.9364 0.054 Uiso 1 1 calc R . .
C4 C -0.6197(15) -0.2475(10) -0.7509(9) 0.046(2) Uani 1 1 d . . .
C5 C -0.727(2) -0.3385(13) -0.7094(14) 0.065(3) Uani 1 1 d . . .
H5A H -0.8598 -0.3613 -0.7610 0.079 Uiso 1 1 calc R . .
C6 C -0.638(3) -0.3952(12) -0.5916(14) 0.077(4) Uani 1 1 d . . .
H6A H -0.7130 -0.4533 -0.5603 0.092 Uiso 1 1 calc R . .
C7 C -0.442(2) -0.3662(13) -0.5215(12) 0.071(4) Uani 1 1 d . . .
H7A H -0.3790 -0.4062 -0.4426 0.085 Uiso 1 1 calc R . .
C8 C -0.335(2) -0.2794(13) -0.5652(10) 0.068(4) Uani 1 1 d . . .
H8A H -0.1995 -0.2601 -0.5168 0.082 Uiso 1 1 calc R . .
C9 C -0.4559(18) -0.1351(10) -1.1320(9) 0.052(3) Uani 1 1 d . . .
H9A H -0.4056 -0.0530 -1.0977 0.063 Uiso 1 1 calc R . .
C10 C -0.664(3) -0.1186(15) -1.2347(10) 0.086(5) Uani 1 1 d . . .
H10A H -0.6465 -0.0711 -1.3061 0.129 Uiso 1 1 calc R . .
H10B H -0.7569 -0.0759 -1.1974 0.129 Uiso 1 1 calc R . .
H10C H -0.7207 -0.1983 -1.2659 0.129 Uiso 1 1 calc R . .
C11 C -0.296(2) -0.1917(13) -1.1875(13) 0.080(4) Uani 1 1 d . . .
H11A H -0.2786 -0.1397 -1.2559 0.120 Uiso 1 1 calc R . .
H11B H -0.3420 -0.2723 -1.2223 0.120 Uiso 1 1 calc R . .
H11C H -0.1654 -0.1992 -1.1196 0.120 Uiso 1 1 calc R . .
Cl1 Cl 0.0241(5) -0.0792(6) -0.5851(3) 0.0845(8) Uani 1 1 d . . .
Cl2 Cl -0.1113(5) 0.0490(3) -0.8713(4) 0.0632(8) Uani 1 1 d . . .
N1 N -0.5469(12) -0.1232(7) -0.9262(7) 0.0382(18) Uani 1 1 d . . .
H1A H -0.5965 -0.0525 -0.9710 0.046 Uiso 1 1 calc R . .
N2 N -0.428(2) -0.2196(9) -0.6811(10) 0.048(3) Uani 1 1 d . . .
O1 O -0.1850(12) -0.2263(6) -0.8369(7) 0.0430(16) Uani 1 1 d . . .
O2 O -0.2621(13) -0.3871(7) -0.9688(7) 0.0559(18) Uani 1 1 d . . .
O3 O -0.4314(19) 0.0311(8) -0.7184(9) 0.064(3) Uani 1 1 d . . .
Re1 Re -0.28135(5) -0.07670(5) -0.75859(3) 0.04311(13) Uani 1 1 d . . .
H2A H -0.626(19) -0.265(10) -1.044(10) 0.05(3) Uiso 1 1 d . . .

loop_
_atom_site_aniso_label
_atom_site_aniso_U_11
_atom_site_aniso_U_22
_atom_site_aniso_U_33
_atom_site_aniso_U_23
_atom_site_aniso_U_13
_atom_site_aniso_U_12
C1 0.043(5) 0.037(5) 0.037(5) -0.003(4) 0.015(4) -0.002(4)
C2 0.047(5) 0.028(4) 0.037(4) 0.001(3) 0.010(4) -0.002(4)
C3 0.030(5) 0.051(5) 0.057(6) 0.015(4) 0.016(5) 0.006(4)
C4 0.034(6) 0.059(6) 0.046(5) 0.011(4) 0.014(5) 0.012(4)
C5 0.058(7) 0.068(8) 0.082(7) 0.021(7) 0.037(7) 0.016(6)
C6 0.095(12) 0.059(7) 0.097(10) 0.028(7) 0.059(10) 0.010(7)
C7 0.090(11) 0.071(8) 0.059(7) 0.021(6) 0.036(8) 0.022(7)
C8 0.082(9) 0.083(9) 0.034(5) 0.009(5) 0.009(6) 0.027(7)
C9 0.070(8) 0.050(5) 0.038(5) 0.005(4) 0.019(6) -0.003(5)
C10 0.107(11) 0.087(12) 0.046(6) 0.010(6) -0.002(7) -0.003(8)
C11 0.114(12) 0.069(8) 0.077(8) 0.001(6) 0.057(9) 0.002(8)
Cl1 0.0647(16) 0.090(2) 0.0734(16) -0.021(3) -0.0169(14) 0.001(5)
Cl2 0.0510(17) 0.0407(14) 0.100(2) -0.0004(15) 0.0261(18) 0.0001(12)
N1 0.044(4) 0.038(4) 0.035(4) 0.004(3) 0.015(4) 0.005(3)
N2 0.064(7) 0.041(5) 0.046(5) 0.001(4) 0.025(5) 0.016(5)
O1 0.042(4) 0.031(4) 0.052(4) -0.006(3) 0.010(4) -0.002(3)
O2 0.059(5) 0.038(4) 0.071(5) -0.016(3) 0.022(4) 0.004(3)
O3 0.070(6) 0.048(5) 0.070(6) -0.022(4) 0.017(5) 0.020(4)
Re1 0.0423(2) 0.0414(2) 0.0414(2) -0.0116(2) 0.00659(15) 0.0050(3)

loop_
_atom_type_symbol
_atom_type_description
_atom_type_scat_dispersion_real
_atom_type_scat_dispersion_imag
_atom_type_scat_source
C C 0.0033 0.0016 'International Tables Vol C Tables 4.2.6.8 and 6.1.1.4'
H H 0.0000 0.0000 'International Tables Vol C Tables 4.2.6.8 and 6.1.1.4'
Cl Cl 0.1484 0.1585 'International Tables Vol C Tables 4.2.6.8 and 6.1.1.4'
N N 0.0061 0.0033 'International Tables Vol C Tables 4.2.6.8 and 6.1.1.4'
O O 0.0106 0.0060 'International Tables Vol C Tables 4.2.6.8 and 6.1.1.4'
Re Re -1.0185 7.2310 'International Tables Vol C Tables 4.2.6.8 and 6.1.1.4'

loop_
_geom_angle_atom_site_label_1
_geom_angle_atom_site_label_2
_geom_angle_atom_site_label_3
_geom_angle
_geom_angle_site_symmetry_1
_geom_angle_site_symmetry_3
_geom_angle_publ_flag
O2 C1 O1 123.5(10) . . ?
O2 C1 C2 122.3(9) . . ?
O1 C1 C2 114.2(8) . . ?
N1 C2 C1 107.9(7) . . ?
N1 C2 C9 107.2(7) . . ?
C1 C2 C9 112.9(8) . . ?
C4 C3 N1 112.8(7) . . ?
N2 C4 C5 120.2(10) . . ?
N2 C4 C3 116.3(9) . . ?
C5 C4 C3 123.5(10) . . ?
C6 C5 C4 119.6(13) . . ?
C7 C6 C5 119.4(11) . . ?
C6 C7 C8 120.3(12) . . ?
C7 C8 N2 120.0(14) . . ?
C10 C9 C11 112.1(10) . . ?
C10 C9 C2 107.6(9) . . ?
C11 C9 C2 113.3(9) . . ?
C2 N1 C3 112.2(7) . . ?
C2 N1 Re1 112.5(6) . . ?
C3 N1 Re1 105.9(5) . . ?
C4 N2 C8 120.4(11) . . ?
C4 N2 Re1 115.8(7) . . ?
C8 N2 Re1 123.8(11) . . ?
C1 O1 Re1 123.7(6) . . ?
O3 Re1 O1 162.9(4) . . ?
O3 Re1 N2 90.7(4) . . ?
O1 Re1 N2 80.3(3) . . ?
O3 Re1 N1 87.9(4) . . ?
O1 Re1 N1 76.1(3) . . ?
N2 Re1 N1 78.0(4) . . ?
O3 Re1 Cl1 105.0(4) . . ?
O1 Re1 Cl1 90.3(3) . . ?
N2 Re1 Cl1 94.7(4) . . ?
N1 Re1 Cl1 165.4(2) . . ?
O3 Re1 Cl2 99.3(3) . . ?
O1 Re1 Cl2 88.6(2) . . ?
N2 Re1 Cl2 168.6(2) . . ?
N1 Re1 Cl2 96.66(19) . . ?
Cl1 Re1 Cl2 88.09(15) . . ?

loop_
_geom_bond_atom_site_label_1
_geom_bond_atom_site_label_2
_geom_bond_distance
_geom_bond_site_symmetry_2
_geom_bond_publ_flag
C1 O2 1.203(11) . ?
C1 O1 1.294(11) . ?
C1 C2 1.525(13) . ?
C2 N1 1.499(11) . ?
C2 C9 1.574(11) . ?
C3 C4 1.479(13) . ?
C3 N1 1.501(10) . ?
C4 N2 1.316(16) . ?
C4 C5 1.375(16) . ?
C5 C6 1.368(18) . ?
C6 C7 1.35(2) . ?
C7 C8 1.349(19) . ?
C8 N2 1.371(15) . ?
C9 C10 1.507(19) . ?
C9 C11 1.515(15) . ?
Cl1 Re1 2.319(3) . ?
Cl2 Re1 2.342(3) . ?
N1 Re1 2.176(8) . ?
N2 Re1 2.136(11) . ?
O1 Re1 2.019(7) . ?
O3 Re1 1.685(9) . ?
